data_7060731
loop_
_publ_author_name
'Afzali, Azadeh'
'Abdollahi, Maryam F.'
'Zhang, Baiyu'
'Zhao, Yuming'

_publ_section_title
;
 Donor/acceptor substituted dithiafulvenes and tetrathiafulvalene
 vinylogues: electronic absorption, crystallographic, and computational
 analyses
;
_journal_issue 27
_journal_name_full 'New Journal of Chemistry'
_journal_page_first 11918
_journal_page_last 11926
_journal_paper_doi 10.1039/D1NJ02124A
_journal_volume 45
_journal_year 2021
_chemical_formula_moiety 'C12 H11 N O2 S4'
_chemical_formula_sum 'C12 H11 N O2 S4'
_chemical_formula_weight 329.46
_space_group_crystal_system triclinic
_space_group_IT_number 2
_space_group_name_Hall '-P 1'
_space_group_name_H-M_alt 'P -1'
_atom_sites_solution_hydrogens geom
_atom_sites_solution_primary dual
_audit_creation_date 2020-01-29
_audit_creation_method
;
Olex2 1.2
(compiled 2018.05.29 svn.r3508 for OlexSys, GUI svn.r5506)
;
_audit_update_record
;
2021-04-14 deposited with the CCDC.	2021-06-11 downloaded from the CCDC.
;
_cell_angle_alpha 82.169(2)
_cell_angle_beta 89.492(2)
_cell_angle_gamma 73.337(2)
_cell_formula_units_Z 2
_cell_length_a 7.3968(3)
_cell_length_b 8.3340(2)
_cell_length_c 11.6041(3)
_cell_measurement_reflns_used 9931
_cell_measurement_temperature 99.99(10)
_cell_measurement_theta_max 75.2220
_cell_measurement_theta_min 3.8340
_cell_volume 678.56(4)
_computing_cell_refinement 'CrysAlisPro 1.171.40.68a (Rigaku OD, 2019)'
_computing_data_collection 'CrysAlisPro 1.171.40.68a (Rigaku OD, 2019)'
_computing_data_reduction 'CrysAlisPro 1.171.40.68a (Rigaku OD, 2019)'
_computing_molecular_graphics 'Olex2 (Dolomanov et al., 2009)'
_computing_publication_material 'Olex2 (Dolomanov et al., 2009)'
_computing_structure_refinement 'XL (Sheldrick, 2008)'
_computing_structure_solution 'ShelXT (Sheldrick, 2015)'
_diffrn_ambient_environment N~2~
_diffrn_ambient_temperature 99.99(10)
_diffrn_detector 'Hybrid Pixel Array Detector'
_diffrn_detector_area_resol_mean 10.0000
_diffrn_detector_type HyPix
_diffrn_measured_fraction_theta_full 1.000
_diffrn_measured_fraction_theta_max 0.988
_diffrn_measurement_details
;
List of Runs (angles in degrees, time in seconds):

  # Type    Start    End  Width  t~exp~   \w     \q     \k     \f   Frames
#--------------------------------------------------------------------------
  1  \w     24.00 120.00   0.50    0.05    --   47.70  80.00 133.00  192
  2  \w     84.00 178.00   0.50    0.50    --  107.75  80.00 133.00  188
  3  \w     95.00 178.00   0.50    0.50    --  107.75  30.00 150.00  166
  4  \w     91.00 178.00   0.50    0.50    --  107.75  61.00  90.00  174
  5  \w     94.00 178.00   0.50    0.50    --  107.75  15.00  60.00  168
  6  \w     85.00 178.00   0.50    0.50    --  107.75  77.00 -60.00  186
  7  \w     95.00 178.00   0.50    0.50    --  107.75  30.00 -90.00  166
  8  \w     94.00 178.00   0.50    0.50    --  107.75  15.00-120.00  168
  9  \w     95.00 178.00   0.50    0.50    --  107.75  30.00-180.00  166
 10  \w    -72.00  25.00   0.50    0.05    --  -47.70  80.00 133.00  194
 11  \w    -16.00  28.00   0.50    0.05    --  -47.70  19.00 120.00   88
 12  \w    -59.00  25.00   0.50    0.05    --  -47.70  57.00 -60.00  168
 13  \w    -16.00  28.00   0.50    0.05    --  -47.70  19.00-180.00   88
 14  \w    -43.00 -14.00   0.50    0.50    --  -86.25  45.00 -90.00   58
 15  \w   -119.00 -25.00   0.50    0.05    --  -47.70 -77.00 -90.00  188
 16  \w   -119.00 -25.00   0.50    0.05    --  -47.70 -77.00 -30.00  188
 17  \w   -119.00 -24.00   0.50    0.05    --  -47.70 -80.00   9.00  190
 18  \w   -119.00 -25.00   0.50    0.05    --  -47.70 -77.00  60.00  188
 19  \w   -119.00 -25.00   0.50    0.05    --  -47.70 -77.00 150.00  188
 20  \w   -119.00 -25.00   0.50    0.05    --  -47.70 -77.00  90.00  188
 21  \w   -119.00 -33.00   0.50    0.05    --  -47.70 -57.00  30.00  172
 22  \w   -119.00 -33.00   0.50    0.05    --  -47.70 -57.00-180.00  172
 23  \w   -110.00 -13.00   0.50    0.50    --  -86.25  80.00 133.00  194
 24  \w   -119.00 -33.00   0.50    0.05    --  -47.70 -57.00 150.00  172
 25  \w   -159.00 -66.00   0.50    0.50    --  -86.25 -70.00  53.67  186
 26  \w   -159.00 -62.00   0.50    0.50    --  -86.25 -80.00   9.00  194
 27  \w     34.00  95.00   0.50    0.05    --   47.70-125.00  30.00  122
 28  \w     35.00 112.00   0.50    0.50    --  107.75-125.00 -90.00  154
 29  \w     35.00 112.00   0.50    0.50    --  107.75-125.00 -30.00  154
 30  \w     35.00 106.00   0.50    0.50    --  107.75 -94.00 -60.00  142
 31  \w     35.00 106.00   0.50    0.50    --  107.75 -94.00   0.00  142
 32  \w     35.00 107.00   0.50    0.50    --  107.75-105.00  74.74  144
 33  \w     35.00 106.00   0.50    0.50    --  107.75 -94.00 150.00  142
 34  \w     35.00 106.00   0.50    0.50    --  107.75 -94.00 120.00  142
 35  \w     35.00 112.00   0.50    0.50    --  107.75-125.00  60.00  154
 36  \w     35.00 106.00   0.50    0.50    --  107.75 -94.00  60.00  142
 37  \w     35.00 106.00   0.50    0.50    --  107.75 -94.00 -30.00  142
 38  \w     35.00 106.00   0.50    0.50    --  107.75 -94.00 -90.00  142
 39  \w     35.00 106.00   0.50    0.50    --  107.75 -94.00-180.00  142
 40  \w     35.00  79.00   0.50    0.50    --  107.75 -61.00 -60.00   88
 41  \w     35.00  79.00   0.50    0.50    --  107.75 -61.00  30.00   88
 42  \w     35.00 132.00   0.50    0.50    --  107.75 -80.00   9.00  194
 43  \w    -24.00  72.00   0.50    0.05    --   47.70 -80.00   9.00  192
 44  \w     35.00  79.00   0.50    0.50    --  107.75 -61.00-120.00   88
 45  \w     35.00  79.00   0.50    0.50    --  107.75 -61.00-180.00   88
 46  \w     95.00 178.00   0.50    0.50    --  107.75 125.00 -30.00  166
;
_diffrn_measurement_device 'four-circle diffractometer'
_diffrn_measurement_device_type 'XtaLAB Synergy, Dualflex, HyPix'
_diffrn_measurement_method '\w scans'
_diffrn_orient_matrix_type 'CrysAlisPro convention (1999,Acta A55,543-557)'
_diffrn_orient_matrix_UB_11 -0.1902818000
_diffrn_orient_matrix_UB_12 -0.0226460000
_diffrn_orient_matrix_UB_13 -0.0358052000
_diffrn_orient_matrix_UB_21 0.0894462000
_diffrn_orient_matrix_UB_22 -0.0731489000
_diffrn_orient_matrix_UB_23 -0.1090037000
_diffrn_orient_matrix_UB_31 0.0557127000
_diffrn_orient_matrix_UB_32 -0.1791864000
_diffrn_orient_matrix_UB_33 0.0693750000
_diffrn_radiation_monochromator mirror
_diffrn_radiation_probe x-ray
_diffrn_radiation_type CuK\a
_diffrn_radiation_wavelength 1.54184
_diffrn_reflns_av_R_equivalents 0.0460
_diffrn_reflns_av_unetI/netI 0.0258
_diffrn_reflns_Laue_measured_fraction_full 1.000
_diffrn_reflns_Laue_measured_fraction_max 0.988
_diffrn_reflns_limit_h_max 9
_diffrn_reflns_limit_h_min -9
_diffrn_reflns_limit_k_max 9
_diffrn_reflns_limit_k_min -10
_diffrn_reflns_limit_l_max 14
_diffrn_reflns_limit_l_min -14
_diffrn_reflns_number 17088
_diffrn_reflns_point_group_measured_fraction_full 1.000
_diffrn_reflns_point_group_measured_fraction_max 0.988
_diffrn_reflns_theta_full 67.684
_diffrn_reflns_theta_max 77.214
_diffrn_reflns_theta_min 3.847
_diffrn_source 'micro-focus sealed X-ray tube'
_diffrn_source_type 'PhotonJet (Cu) X-ray Source'
_exptl_absorpt_coefficient_mu 6.410
_exptl_absorpt_correction_T_max 1.00000
_exptl_absorpt_correction_T_min 0.70726
_exptl_absorpt_correction_type multi-scan
_exptl_absorpt_process_details
;
CrysAlisPro 1.171.40.68a (Rigaku Oxford Diffraction, 2019)
Empirical absorption correction using spherical harmonics,
 implemented in SCALE3 ABSPACK scaling algorithm.
;
_exptl_crystal_colour red
_exptl_crystal_colour_primary red
_exptl_crystal_density_diffrn 1.612
_exptl_crystal_description block
_exptl_crystal_F_000 340
_exptl_crystal_size_max 0.11
_exptl_crystal_size_mid 0.09
_exptl_crystal_size_min 0.05
_refine_diff_density_max 0.316
_refine_diff_density_min -0.443
_refine_diff_density_rms 0.074
_refine_ls_extinction_method none
_refine_ls_goodness_of_fit_ref 1.161
_refine_ls_hydrogen_treatment constr
_refine_ls_matrix_type full
_refine_ls_number_parameters 174
_refine_ls_number_reflns 2845
_refine_ls_number_restraints 0
_refine_ls_restrained_S_all 1.161
_refine_ls_R_factor_all 0.0334
_refine_ls_R_factor_gt 0.0323
_refine_ls_shift/su_max 0.000
_refine_ls_shift/su_mean 0.000
_refine_ls_structure_factor_coef Fsqd
_refine_ls_weighting_details 'w=1/[\s^2^(Fo^2^)+(0.0491P)^2^+0.3644P] where P=(Fo^2^+2Fc^2^)/3'
_refine_ls_weighting_scheme calc
_refine_ls_wR_factor_gt 0.0913
_refine_ls_wR_factor_ref 0.0923
_reflns_Friedel_coverage 0.000
_reflns_number_gt 2704
_reflns_number_total 2845
_reflns_threshold_expression 'I > 2\s(I)'
_cod_data_source_file d1nj02124a2.cif
_cod_data_source_block p-no2
_cod_depositor_comments 'Adding full bibliography for 7060727--7060731.cif.'
_cod_database_code 7060731
_shelx_shelxl_version_number 2018/3
_chemical_oxdiff_formula C12H11NO2S4
_shelx_space_group_comment
;
The symmetry employed for this shelxl refinement is uniquely defined
by the following loop, which should always be used as a source of
symmetry information in preference to the above space-group names.
They are only intended as comments.
;
_shelx_estimated_absorpt_t_max 0.740
_shelx_estimated_absorpt_t_min 0.539
_diffrn_oxdiff_digest_frames
;
01314e129e7144f2301018d3779676050000084fc4c
;
_reflns_odcompleteness_completeness 99.75
_reflns_odcompleteness_iscentric 1
_reflns_odcompleteness_theta 74.33
_olex2_refinement_description
;
1. Fixed Uiso
 At 1.2 times of:
  All C(H) groups
 At 1.5 times of:
  All C(H,H,H) groups
2.a Aromatic/amide H refined with riding coordinates:
 C6(H6), C8(H8), C9(H9), C11(H11), C12(H12)
2.b Idealised Me refined as rotating group:
 C4(H4A,H4B,H4C), C5(H5A,H5B,H5C)
;
_olex2_submission_special_instructions 'No special instructions were received'
_oxdiff_exptl_absorpt_empirical_details
;
Empirical correction (ABSPACK) includes:
- Absorption correction using spherical harmonics
- Frame scaling
;
_oxdiff_exptl_absorpt_empirical_full_max 1.325
_oxdiff_exptl_absorpt_empirical_full_min 0.746

loop_
_space_group_symop_operation_xyz
'x, y, z'
'-x, -y, -z'

loop_
_atom_site_label
_atom_site_type_symbol
_atom_site_fract_x
_atom_site_fract_y
_atom_site_fract_z
_atom_site_U_iso_or_equiv
_atom_site_adp_type
_atom_site_occupancy
_atom_site_site_symmetry_order
_atom_site_calc_flag
_atom_site_refinement_flags_posn
_atom_site_refinement_flags_adp
_atom_site_refinement_flags_occupancy
_atom_site_disorder_assembly
_atom_site_disorder_group
S1 S 0.82916(6) 0.16396(5) 0.59899(4) 0.01791(13) Uani 1 1 d . . . . .
S2 S 0.82958(6) 0.49271(5) 0.65927(4) 0.01771(13) Uani 1 1 d . . . . .
S3 S 0.94906(7) -0.01339(5) 0.84599(4) 0.02086(13) Uani 1 1 d . . . . .
S4 S 0.96321(6) 0.35624(5) 0.90626(4) 0.01772(13) Uani 1 1 d . . . . .
O1 O 0.4930(2) 1.13574(18) 0.09156(12) 0.0278(3) Uani 1 1 d . . . . .
O2 O 0.5884(2) 1.22498(17) 0.24004(12) 0.0260(3) Uani 1 1 d . . . . .
N1 N 0.5578(2) 1.1117(2) 0.19172(13) 0.0200(3) Uani 1 1 d . . . . .
C1 C 0.7821(2) 0.3828(2) 0.55113(15) 0.0173(3) Uani 1 1 d . . . . .
C2 C 0.8979(2) 0.1681(2) 0.74209(15) 0.0176(3) Uani 1 1 d . . . . .
C3 C 0.9002(2) 0.3192(2) 0.76935(15) 0.0170(3) Uani 1 1 d . . . . .
C4 C 0.9304(3) -0.1736(2) 0.76044(17) 0.0243(4) Uani 1 1 d . . . . .
H4A H 1.028023 -0.187337 0.701938 0.037 Uiso 1 1 calc GR . . . .
H4B H 0.805504 -0.139269 0.721491 0.037 Uiso 1 1 calc GR . . . .
H4C H 0.947578 -0.281040 0.811435 0.037 Uiso 1 1 calc GR . . . .
C5 C 0.7321(3) 0.4184(3) 0.96886(16) 0.0244(4) Uani 1 1 d . . . . .
H5A H 0.649554 0.515034 0.918371 0.037 Uiso 1 1 calc GR . . . .
H5B H 0.744319 0.450193 1.046037 0.037 Uiso 1 1 calc GR . . . .
H5C H 0.677448 0.323474 0.975999 0.037 Uiso 1 1 calc GR . . . .
C6 C 0.7158(2) 0.4462(2) 0.44053(15) 0.0180(3) Uani 1 1 d . . . . .
H6 H 0.693534 0.366965 0.394902 0.022 Uiso 1 1 calc R . . . .
C7 C 0.6748(2) 0.6187(2) 0.38305(15) 0.0176(3) Uani 1 1 d . . . . .
C8 C 0.6917(3) 0.7569(2) 0.43532(15) 0.0201(4) Uani 1 1 d . . . . .
H8 H 0.730474 0.739435 0.515008 0.024 Uiso 1 1 calc R . . . .
C9 C 0.6532(3) 0.9174(2) 0.37331(16) 0.0206(4) Uani 1 1 d . . . . .
H9 H 0.665467 1.009237 0.409822 0.025 Uiso 1 1 calc R . . . .
C10 C 0.5963(2) 0.9425(2) 0.25716(15) 0.0184(4) Uani 1 1 d . . . . .
C11 C 0.5765(3) 0.8106(2) 0.20156(15) 0.0194(4) Uani 1 1 d . . . . .
H11 H 0.537611 0.829697 0.121820 0.023 Uiso 1 1 calc R . . . .
C12 C 0.6146(3) 0.6513(2) 0.26476(16) 0.0190(4) Uani 1 1 d . . . . .
H12 H 0.599844 0.560762 0.227643 0.023 Uiso 1 1 calc R . . . .

loop_
_atom_site_aniso_label
_atom_site_aniso_U_11
_atom_site_aniso_U_22
_atom_site_aniso_U_33
_atom_site_aniso_U_23
_atom_site_aniso_U_13
_atom_site_aniso_U_12
S1 0.0257(2) 0.0138(2) 0.0151(2) -0.00183(16) -0.00146(16) -0.00707(16)
S2 0.0264(2) 0.0135(2) 0.0141(2) -0.00029(16) -0.00202(16) -0.00773(17)
S3 0.0312(3) 0.0140(2) 0.0175(2) 0.00062(16) -0.00339(17) -0.00778(18)
S4 0.0233(2) 0.0164(2) 0.0143(2) -0.00131(16) -0.00189(16) -0.00740(17)
O1 0.0430(8) 0.0253(7) 0.0166(6) 0.0036(5) -0.0057(6) -0.0150(6)
O2 0.0394(8) 0.0176(6) 0.0221(7) -0.0019(5) -0.0028(6) -0.0103(6)
N1 0.0251(8) 0.0194(7) 0.0160(7) 0.0007(6) 0.0003(6) -0.0091(6)
C1 0.0202(8) 0.0159(8) 0.0168(8) -0.0019(6) 0.0022(6) -0.0074(6)
C2 0.0207(8) 0.0160(8) 0.0165(8) -0.0018(6) 0.0005(6) -0.0060(6)
C3 0.0218(8) 0.0156(8) 0.0140(8) -0.0007(6) 0.0014(6) -0.0067(6)
C4 0.0332(10) 0.0143(8) 0.0258(9) -0.0009(7) -0.0038(8) -0.0081(7)
C5 0.0281(9) 0.0282(10) 0.0186(8) -0.0046(7) 0.0039(7) -0.0102(8)
C6 0.0225(8) 0.0182(8) 0.0152(8) -0.0036(7) 0.0011(6) -0.0086(7)
C7 0.0193(8) 0.0189(9) 0.0144(8) -0.0011(6) 0.0013(6) -0.0058(6)
C8 0.0271(9) 0.0204(9) 0.0132(8) -0.0012(7) -0.0026(7) -0.0078(7)
C9 0.0262(9) 0.0190(8) 0.0189(9) -0.0033(7) -0.0006(7) -0.0095(7)
C10 0.0211(8) 0.0181(8) 0.0156(8) 0.0012(7) 0.0013(6) -0.0068(7)
C11 0.0231(8) 0.0216(9) 0.0142(8) -0.0013(7) 0.0006(6) -0.0081(7)
C12 0.0226(8) 0.0190(8) 0.0171(8) -0.0034(7) 0.0002(7) -0.0083(7)

loop_
_atom_type_symbol
_atom_type_description
_atom_type_scat_dispersion_real
_atom_type_scat_dispersion_imag
_atom_type_scat_source
C C 0.0181 0.0091 'International Tables Vol C Tables 4.2.6.8 and 6.1.1.4'
H H 0.0000 0.0000 'International Tables Vol C Tables 4.2.6.8 and 6.1.1.4'
N N 0.0311 0.0180 'International Tables Vol C Tables 4.2.6.8 and 6.1.1.4'
O O 0.0492 0.0322 'International Tables Vol C Tables 4.2.6.8 and 6.1.1.4'
S S 0.3331 0.5567 'International Tables Vol C Tables 4.2.6.8 and 6.1.1.4'

loop_
_geom_angle_atom_site_label_1
_geom_angle_atom_site_label_2
_geom_angle_atom_site_label_3
_geom_angle
_geom_angle_site_symmetry_1
_geom_angle_site_symmetry_3
_geom_angle_publ_flag
C2 S1 C1 96.90(8) . . ?
C1 S2 C3 97.04(8) . . ?
C2 S3 C4 102.16(9) . . ?
C3 S4 C5 100.08(9) . . ?
O1 N1 O2 122.97(15) . . ?
O1 N1 C10 118.42(15) . . ?
O2 N1 C10 118.60(15) . . ?
S2 C1 S1 112.53(10) . . ?
C6 C1 S1 119.62(14) . . ?
C6 C1 S2 127.85(14) . . ?
S1 C2 S3 121.48(10) . . ?
C3 C2 S1 116.52(14) . . ?
C3 C2 S3 121.92(15) . . ?
S4 C3 S2 117.82(10) . . ?
C2 C3 S2 116.97(14) . . ?
C2 C3 S4 125.20(14) . . ?
S3 C4 H4A 109.5 . . ?
S3 C4 H4B 109.5 . . ?
S3 C4 H4C 109.5 . . ?
H4A C4 H4B 109.5 . . ?
H4A C4 H4C 109.5 . . ?
H4B C4 H4C 109.5 . . ?
S4 C5 H5A 109.5 . . ?
S4 C5 H5B 109.5 . . ?
S4 C5 H5C 109.5 . . ?
H5A C5 H5B 109.5 . . ?
H5A C5 H5C 109.5 . . ?
H5B C5 H5C 109.5 . . ?
C1 C6 H6 115.8 . . ?
C1 C6 C7 128.47(17) . . ?
C7 C6 H6 115.8 . . ?
C8 C7 C6 125.23(16) . . ?
C8 C7 C12 117.23(16) . . ?
C12 C7 C6 117.53(16) . . ?
C7 C8 H8 119.3 . . ?
C9 C8 C7 121.49(17) . . ?
C9 C8 H8 119.3 . . ?
C8 C9 H9 120.5 . . ?
C8 C9 C10 119.09(17) . . ?
C10 C9 H9 120.5 . . ?
C9 C10 N1 118.90(16) . . ?
C9 C10 C11 121.71(16) . . ?
C11 C10 N1 119.40(16) . . ?
C10 C11 H11 120.7 . . ?
C12 C11 C10 118.54(16) . . ?
C12 C11 H11 120.7 . . ?
C7 C12 H12 119.0 . . ?
C11 C12 C7 121.94(17) . . ?
C11 C12 H12 119.0 . . ?

loop_
_geom_bond_atom_site_label_1
_geom_bond_atom_site_label_2
_geom_bond_distance
_geom_bond_site_symmetry_2
_geom_bond_publ_flag
S1 C1 1.7659(18) . ?
S1 C2 1.7488(18) . ?
S2 C1 1.7445(18) . ?
S2 C3 1.7526(17) . ?
S3 C2 1.7516(18) . ?
S3 C4 1.804(2) . ?
S4 C3 1.7511(18) . ?
S4 C5 1.8144(19) . ?
O1 N1 1.230(2) . ?
O2 N1 1.235(2) . ?
N1 C10 1.459(2) . ?
C1 C6 1.358(2) . ?
C2 C3 1.344(3) . ?
C4 H4A 0.9800 . ?
C4 H4B 0.9800 . ?
C4 H4C 0.9800 . ?
C5 H5A 0.9800 . ?
C5 H5B 0.9800 . ?
C5 H5C 0.9800 . ?
C6 H6 0.9500 . ?
C6 C7 1.448(2) . ?
C7 C8 1.409(3) . ?
C7 C12 1.413(2) . ?
C8 H8 0.9500 . ?
C8 C9 1.382(3) . ?
C9 H9 0.9500 . ?
C9 C10 1.386(3) . ?
C10 C11 1.391(3) . ?
C11 H11 0.9500 . ?
C11 C12 1.380(3) . ?
C12 H12 0.9500 . ?

loop_
_geom_torsion_atom_site_label_1
_geom_torsion_atom_site_label_2
_geom_torsion_atom_site_label_3
_geom_torsion_atom_site_label_4
_geom_torsion
_geom_torsion_site_symmetry_1
_geom_torsion_site_symmetry_2
_geom_torsion_site_symmetry_3
_geom_torsion_site_symmetry_4
_geom_torsion_publ_flag
S1 C1 C6 C7 -177.63(14) . . . . ?
S1 C2 C3 S2 1.2(2) . . . . ?
S1 C2 C3 S4 179.90(10) . . . . ?
S2 C1 C6 C7 2.6(3) . . . . ?
S3 C2 C3 S2 -175.50(9) . . . . ?
S3 C2 C3 S4 3.2(2) . . . . ?
O1 N1 C10 C9 -174.25(17) . . . . ?
O1 N1 C10 C11 6.2(2) . . . . ?
O2 N1 C10 C9 4.4(2) . . . . ?
O2 N1 C10 C11 -175.12(16) . . . . ?
N1 C10 C11 C12 179.65(16) . . . . ?
C1 S1 C2 S3 174.91(11) . . . . ?
C1 S1 C2 C3 -1.85(16) . . . . ?
C1 S2 C3 S4 -178.71(10) . . . . ?
C1 S2 C3 C2 0.05(16) . . . . ?
C1 C6 C7 C8 -2.2(3) . . . . ?
C1 C6 C7 C12 177.22(17) . . . . ?
C2 S1 C1 S2 1.79(11) . . . . ?
C2 S1 C1 C6 -178.04(15) . . . . ?
C3 S2 C1 S1 -1.27(11) . . . . ?
C3 S2 C1 C6 178.54(17) . . . . ?
C4 S3 C2 S1 4.78(14) . . . . ?
C4 S3 C2 C3 -178.63(16) . . . . ?
C5 S4 C3 S2 84.70(12) . . . . ?
C5 S4 C3 C2 -93.95(18) . . . . ?
C6 C7 C8 C9 178.66(17) . . . . ?
C6 C7 C12 C11 -178.37(16) . . . . ?
C7 C8 C9 C10 0.1(3) . . . . ?
C8 C7 C12 C11 1.1(3) . . . . ?
C8 C9 C10 N1 -179.33(16) . . . . ?
C8 C9 C10 C11 0.2(3) . . . . ?
C9 C10 C11 C12 0.1(3) . . . . ?
C10 C11 C12 C7 -0.8(3) . . . . ?
C12 C7 C8 C9 -0.7(3) . . . . ?
